data_4123944
loop_
_publ_author_name
'Liu, Hsueh-Ju'
'Landis, Clark'
'Raynaud, Christophe'
'Eisenstein, Odile'
'Tilley, T. Don'

_publ_section_title
;
 Donor-Promoted 1,2-Hydrogen Migration from Silicon to a Saturated
 Ruthenium Center and Access to Silaoxiranyl and Silaiminyl Complexes.
;
_journal_issue 28
_journal_name_full 'Journal of the American Chemical Society'
_journal_page_first 9186
_journal_page_last 9194
_journal_paper_doi 10.1021/jacs.5b05571
_journal_volume 137
_journal_year 2015
_chemical_formula_moiety 'C65 H78 N2 O Ru Si'
_chemical_formula_sum 'C65 H78 N2 O Ru Si'
_chemical_formula_weight 1032.45
_chemical_name_common hj4164
_space_group_crystal_system monoclinic
_space_group_IT_number 14
_space_group_name_Hall '-P 2ybc'
_space_group_name_H-M_alt 'P 1 21/c 1'
_symmetry_space_group_name_Hall '-P 2ybc'
_symmetry_space_group_name_H-M 'P 1 21/c 1'
_atom_sites_solution_hydrogens mixed
_atom_sites_solution_primary iterative
_atom_sites_solution_secondary difmap
_audit_creation_method SHELXL-2014/7
_cell_angle_alpha 90
_cell_angle_beta 105.723(2)
_cell_angle_gamma 90
_cell_formula_units_Z 4
_cell_length_a 12.3695(6)
_cell_length_b 21.8417(10)
_cell_length_c 21.5457(11)
_cell_measurement_reflns_used 9823
_cell_measurement_temperature 100(2)
_cell_measurement_theta_max 25.34
_cell_measurement_theta_min 2.38
_cell_volume 5603.2(5)
_computing_cell_refinement 'Bruker APEX2'
_computing_data_collection 'Bruker APEX2'
_computing_data_reduction 'Bruker APEX2'
_computing_molecular_graphics ORTEP-32
_computing_publication_material WinGX
_computing_structure_refinement 'SHELXL-2014/7 (Sheldrick 2014)'
_computing_structure_solution 'SHELXT-2014/4 (Sheldrick 2014)'
_diffrn_ambient_temperature 100(2)
_diffrn_detector_area_resol_mean 8.366
_diffrn_measured_fraction_theta_full 1.000
_diffrn_measured_fraction_theta_max 0.997
_diffrn_measurement_device_type 'Bruker APEX-II CCD'
_diffrn_measurement_method 'phi and omega scans'
_diffrn_radiation_type MoK\a
_diffrn_radiation_wavelength 0.71073
_diffrn_reflns_av_R_equivalents 0.0799
_diffrn_reflns_av_unetI/netI 0.0535
_diffrn_reflns_laue_measured_fraction_full 1.000
_diffrn_reflns_laue_measured_fraction_max 0.997
_diffrn_reflns_limit_h_max 14
_diffrn_reflns_limit_h_min -14
_diffrn_reflns_limit_k_max 26
_diffrn_reflns_limit_k_min -26
_diffrn_reflns_limit_l_max 25
_diffrn_reflns_limit_l_min -25
_diffrn_reflns_number 82904
_diffrn_reflns_point_group_measured_fraction_full 1.000
_diffrn_reflns_point_group_measured_fraction_max 0.997
_diffrn_reflns_theta_full 25.000
_diffrn_reflns_theta_max 25.388
_diffrn_reflns_theta_min 1.354
_diffrn_source 'microfocus sealed tube'
_exptl_absorpt_coefficient_mu 0.344
_exptl_absorpt_correction_T_max 0.7452
_exptl_absorpt_correction_T_min 0.6742
_exptl_absorpt_correction_type multi-scan
_exptl_absorpt_process_details SADABS
_exptl_crystal_colour colorless
_exptl_crystal_density_diffrn 1.224
_exptl_crystal_description block
_exptl_crystal_F_000 2192
_exptl_crystal_size_max 0.080
_exptl_crystal_size_mid 0.050
_exptl_crystal_size_min 0.030
_refine_diff_density_max 0.661
_refine_diff_density_min -0.407
_refine_diff_density_rms 0.069
_refine_ls_extinction_method none
_refine_ls_goodness_of_fit_ref 1.043
_refine_ls_hydrogen_treatment mixed
_refine_ls_matrix_type full
_refine_ls_number_parameters 691
_refine_ls_number_reflns 10264
_refine_ls_number_restraints 0
_refine_ls_restrained_S_all 1.043
_refine_ls_R_factor_all 0.0617
_refine_ls_R_factor_gt 0.0372
_refine_ls_shift/su_max 0.016
_refine_ls_shift/su_mean 0.001
_refine_ls_structure_factor_coef Fsqd
_refine_ls_weighting_details 'w=1/[\s^2^(Fo^2^)+(0.0232P)^2^+4.4035P] where P=(Fo^2^+2Fc^2^)/3'
_refine_ls_weighting_scheme calc
_refine_ls_wR_factor_gt 0.0719
_refine_ls_wR_factor_ref 0.0803
_reflns_Friedel_coverage 0.000
_reflns_number_gt 7588
_reflns_number_total 10264
_reflns_threshold_expression 'I > 2\s(I)'
_cod_data_source_file ja5b05571_si_002.cif
_cod_data_source_block shelx
_cod_depositor_comments 'Adding full bibliography for 4123944--4123947.cif.'
_cod_database_code 4123944
_shelx_shelxl_version_number 2014/7
_shelx_space_group_comment
; 
The symmetry employed for this shelxl refinement is uniquely defined 
by the following loop, which should always be used as a source of 
symmetry information in preference to the above space-group names. 
They are only intended as comments. 
;
_shelx_estimated_absorpt_t_min 0.973
_shelx_estimated_absorpt_t_max 0.990

loop_
_space_group_symop_operation_xyz
'x, y, z'
'-x, y+1/2, -z+1/2'
'-x, -y, -z'
'x, -y-1/2, z-1/2'

loop_
_atom_site_label
_atom_site_type_symbol
_atom_site_fract_x
_atom_site_fract_y
_atom_site_fract_z
_atom_site_U_iso_or_equiv
_atom_site_adp_type
_atom_site_occupancy
_atom_site_site_symmetry_order
_atom_site_calc_flag
_atom_site_refinement_flags_posn
_atom_site_refinement_flags_adp
_atom_site_refinement_flags_occupancy
_atom_site_disorder_assembly
_atom_site_disorder_group
C1 C 0.7921(2) 0.63651(12) 0.42572(12) 0.0206(6) Uani 1 1 d . . . . .
C2 C 0.8423(2) 0.52628(12) 0.40340(13) 0.0234(6) Uani 1 1 d . . . . .
C3 C 0.7827(2) 0.47222(13) 0.40464(14) 0.0298(7) Uani 1 1 d . . . . .
C4 C 0.6949(3) 0.46635(14) 0.44055(19) 0.0511(10) Uani 1 1 d . . . . .
H4A H 0.6455 0.4317 0.4232 0.077 Uiso 1 1 calc R U . . .
H4B H 0.6504 0.5041 0.4355 0.077 Uiso 1 1 calc R U . . .
H4C H 0.7313 0.4594 0.4864 0.077 Uiso 1 1 calc R U . . .
C5 C 0.8089(3) 0.42151(13) 0.37187(15) 0.0327(7) Uani 1 1 d . . . . .
H5 H 0.7686 0.3844 0.3713 0.039 Uiso 1 1 calc R U . . .
C6 C 0.8914(3) 0.42419(13) 0.34053(14) 0.0325(7) Uani 1 1 d . . . . .
H6 H 0.9066 0.3895 0.3177 0.039 Uiso 1 1 calc R U . . .
C7 C 0.9525(2) 0.47734(13) 0.34216(13) 0.0290(7) Uani 1 1 d . . . . .
H7 H 1.0100 0.4787 0.3206 0.035 Uiso 1 1 calc R U . . .
C8 C 0.9311(2) 0.52880(12) 0.37485(12) 0.0228(6) Uani 1 1 d . . . . .
C9 C 1.0074(2) 0.58368(13) 0.38409(14) 0.0311(7) Uani 1 1 d . . . . .
H9A H 0.9627 0.6206 0.3697 0.047 Uiso 1 1 calc R U . . .
H9B H 1.0617 0.5785 0.3587 0.047 Uiso 1 1 calc R U . . .
H9C H 1.0477 0.5877 0.4298 0.047 Uiso 1 1 calc R U . . .
C10 C 0.8743(2) 0.57159(13) 0.50953(13) 0.0302(7) Uani 1 1 d . . . . .
H10 H 0.9044 0.5354 0.5322 0.036 Uiso 1 1 calc R U . . .
C11 C 0.8682(2) 0.62641(13) 0.53523(14) 0.0312(7) Uani 1 1 d . . . . .
H11 H 0.8927 0.6366 0.5797 0.037 Uiso 1 1 calc R U . . .
C12 C 0.8266(2) 0.73161(12) 0.49807(12) 0.0250(7) Uani 1 1 d . . . . .
C13 C 0.9344(2) 0.75713(13) 0.51313(13) 0.0284(7) Uani 1 1 d . . . . .
C14 C 1.0367(2) 0.71960(14) 0.51124(14) 0.0349(8) Uani 1 1 d . . . . .
H14A H 1.0972 0.7471 0.5074 0.052 Uiso 1 1 calc R U . . .
H14B H 1.0172 0.6919 0.4741 0.052 Uiso 1 1 calc R U . . .
H14C H 1.0617 0.6956 0.5510 0.052 Uiso 1 1 calc R U . . .
C15 C 0.9472(2) 0.81795(13) 0.53224(13) 0.0315(7) Uani 1 1 d . . . . .
H15 H 1.0197 0.8361 0.5426 0.038 Uiso 1 1 calc R U . . .
C16 C 0.8554(3) 0.85263(13) 0.53641(13) 0.0326(7) Uani 1 1 d . . . . .
H16 H 0.8652 0.8944 0.5491 0.039 Uiso 1 1 calc R U . . .
C17 C 0.7501(3) 0.82650(13) 0.52210(13) 0.0299(7) Uani 1 1 d . . . . .
H17 H 0.6879 0.8507 0.5250 0.036 Uiso 1 1 calc R U . . .
C18 C 0.7329(2) 0.76505(12) 0.50337(12) 0.0241(7) Uani 1 1 d . . . . .
C19 C 0.6171(2) 0.73879(13) 0.49037(13) 0.0287(7) Uani 1 1 d . . . . .
H19A H 0.5710 0.7538 0.4488 0.043 Uiso 1 1 calc R U . . .
H19B H 0.5834 0.7513 0.5246 0.043 Uiso 1 1 calc R U . . .
H19C H 0.6213 0.6940 0.4893 0.043 Uiso 1 1 calc R U . . .
C20 C 0.6510(2) 0.74795(11) 0.26708(12) 0.0167(6) Uani 1 1 d . . . . .
C21 C 0.5401(2) 0.77986(12) 0.24398(13) 0.0223(6) Uani 1 1 d . . . . .
H21A H 0.5489 0.8166 0.2197 0.033 Uiso 1 1 calc R U . . .
H21B H 0.5132 0.7916 0.2811 0.033 Uiso 1 1 calc R U . . .
H21C H 0.4856 0.7523 0.2160 0.033 Uiso 1 1 calc R U . . .
C22 C 0.6895(2) 0.69841(11) 0.23500(12) 0.0177(6) Uani 1 1 d . . . . .
C23 C 0.6267(2) 0.66983(12) 0.17219(12) 0.0212(6) Uani 1 1 d . . . . .
H23A H 0.5458 0.6721 0.1676 0.032 Uiso 1 1 calc R U . . .
H23B H 0.6492 0.6269 0.1715 0.032 Uiso 1 1 calc R U . . .
H23C H 0.6443 0.6918 0.1365 0.032 Uiso 1 1 calc R U . . .
C24 C 0.8070(2) 0.69055(11) 0.26481(12) 0.0182(6) Uani 1 1 d . . . . .
C25 C 0.8823(2) 0.65110(12) 0.23729(14) 0.0253(7) Uani 1 1 d . . . . .
H25A H 0.8823 0.6664 0.1945 0.038 Uiso 1 1 calc R U . . .
H25B H 0.8547 0.6088 0.2336 0.038 Uiso 1 1 calc R U . . .
H25C H 0.9588 0.6524 0.2658 0.038 Uiso 1 1 calc R U . . .
C26 C 0.8403(2) 0.73559(11) 0.31404(12) 0.0199(6) Uani 1 1 d . . . . .
C27 C 0.9587(2) 0.75215(13) 0.34912(14) 0.0268(7) Uani 1 1 d . . . . .
H27A H 0.9878 0.7818 0.3235 0.040 Uiso 1 1 calc R U . . .
H27B H 1.0055 0.7152 0.3558 0.040 Uiso 1 1 calc R U . . .
H27C H 0.9602 0.7703 0.3910 0.040 Uiso 1 1 calc R U . . .
C28 C 0.7445(2) 0.77058(11) 0.31615(12) 0.0184(6) Uani 1 1 d . . . . .
C29 C 0.7432(2) 0.82749(12) 0.35501(13) 0.0239(6) Uani 1 1 d . . . . .
H29A H 0.8050 0.8259 0.3946 0.036 Uiso 1 1 calc R U . . .
H29B H 0.6715 0.8302 0.3661 0.036 Uiso 1 1 calc R U . . .
H29C H 0.7522 0.8635 0.3297 0.036 Uiso 1 1 calc R U . . .
C30 C 0.4346(2) 0.61339(11) 0.24149(13) 0.0204(6) Uani 1 1 d . . . . .
C31 C 0.3480(2) 0.64769(12) 0.19773(13) 0.0219(6) Uani 1 1 d . . . . .
C32 C 0.2820(2) 0.69882(12) 0.21975(13) 0.0237(6) Uani 1 1 d . . . . .
H32 H 0.3343 0.7203 0.2569 0.028 Uiso 1 1 calc R U . . .
C33 C 0.1875(2) 0.67049(14) 0.24385(16) 0.0363(8) Uani 1 1 d . . . . .
H33A H 0.1348 0.6491 0.2082 0.054 Uiso 1 1 calc R U . . .
H33B H 0.1478 0.7029 0.2602 0.054 Uiso 1 1 calc R U . . .
H33C H 0.2195 0.6413 0.2785 0.054 Uiso 1 1 calc R U . . .
C34 C 0.2315(3) 0.74692(13) 0.16828(15) 0.0375(8) Uani 1 1 d . . . . .
H34A H 0.2901 0.7626 0.1498 0.056 Uiso 1 1 calc R U . . .
H34B H 0.2004 0.7807 0.1880 0.056 Uiso 1 1 calc R U . . .
H34C H 0.1716 0.7282 0.1342 0.056 Uiso 1 1 calc R U . . .
C35 C 0.3141(2) 0.63219(12) 0.13267(14) 0.0264(7) Uani 1 1 d . . . . .
H35 H 0.2584 0.6566 0.1045 0.032 Uiso 1 1 calc R U . . .
C36 C 0.3579(2) 0.58277(13) 0.10700(14) 0.0264(7) Uani 1 1 d . . . . .
C37 C 0.3307(2) 0.57232(14) 0.03473(14) 0.0319(7) Uani 1 1 d . . . . .
H37 H 0.2635 0.5977 0.0137 0.038 Uiso 1 1 calc R U . . .
C38 C 0.4284(3) 0.59449(15) 0.01030(15) 0.0421(8) Uani 1 1 d . . . . .
H38A H 0.4410 0.6382 0.0198 0.063 Uiso 1 1 calc R U . . .
H38B H 0.4109 0.5880 -0.0364 0.063 Uiso 1 1 calc R U . . .
H38C H 0.4963 0.5715 0.0317 0.063 Uiso 1 1 calc R U . . .
C39 C 0.3029(3) 0.50547(15) 0.01542(16) 0.0473(9) Uani 1 1 d . . . . .
H39A H 0.3684 0.4798 0.0345 0.071 Uiso 1 1 calc R U . . .
H39B H 0.2832 0.5018 -0.0317 0.071 Uiso 1 1 calc R U . . .
H39C H 0.2394 0.4921 0.0310 0.071 Uiso 1 1 calc R U . . .
C40 C 0.4323(2) 0.54582(12) 0.15049(14) 0.0252(7) Uani 1 1 d . . . . .
H40 H 0.4581 0.5094 0.1351 0.030 Uiso 1 1 calc R U . . .
C41 C 0.4713(2) 0.55961(12) 0.21596(13) 0.0221(6) Uani 1 1 d . . . . .
C42 C 0.5544(2) 0.51352(11) 0.25605(13) 0.0227(6) Uani 1 1 d . . . . .
H42 H 0.5741 0.5269 0.3021 0.027 Uiso 1 1 calc R U . . .
C43 C 0.5022(3) 0.44904(12) 0.25159(15) 0.0341(7) Uani 1 1 d . . . . .
H43A H 0.4291 0.4514 0.2609 0.051 Uiso 1 1 calc R U . . .
H43B H 0.5520 0.4220 0.2830 0.051 Uiso 1 1 calc R U . . .
H43C H 0.4925 0.4327 0.2081 0.051 Uiso 1 1 calc R U . . .
C44 C 0.6628(2) 0.51042(12) 0.23461(13) 0.0249(6) Uani 1 1 d . . . . .
H44A H 0.6443 0.5017 0.1883 0.037 Uiso 1 1 calc R U . . .
H44B H 0.7112 0.4779 0.2584 0.037 Uiso 1 1 calc R U . . .
H44C H 0.7022 0.5497 0.2434 0.037 Uiso 1 1 calc R U . . .
C45 C 0.4754(3) 0.58843(12) 0.39020(15) 0.0308(7) Uani 1 1 d . . . . .
H45 H 0.5419 0.5737 0.4246 0.037 Uiso 1 1 calc R U . A 1
C54 C 0.4038(3) 0.63197(12) 0.41615(14) 0.0307(7) Uani 1 1 d . . . . .
H54 H 0.3722 0.6203 0.4500 0.037 Uiso 1 1 calc R U . . .
C55 C 0.3866(2) 0.68740(12) 0.38979(13) 0.0238(6) Uani 1 1 d . . . . .
C56 C 0.3137(2) 0.73431(12) 0.40368(13) 0.0254(7) Uani 1 1 d . . . . .
H56 H 0.2768 0.7254 0.4360 0.031 Uiso 1 1 calc R U . . .
C57 C 0.2937(2) 0.78909(12) 0.37499(13) 0.0235(6) Uani 1 1 d . . . . .
H57 H 0.3343 0.8001 0.3450 0.028 Uiso 1 1 calc R U . . .
C58 C 0.2140(2) 0.83217(12) 0.38709(13) 0.0236(6) Uani 1 1 d . . . . .
H58 H 0.1770 0.8213 0.4188 0.028 Uiso 1 1 calc R U . . .
C59 C 0.1871(2) 0.88635(12) 0.35760(13) 0.0241(6) Uani 1 1 d . . . . .
H59 H 0.2271 0.8978 0.3275 0.029 Uiso 1 1 calc R U . . .
C60 C 0.1026(2) 0.92968(12) 0.36697(13) 0.0235(6) Uani 1 1 d . . . . .
C61 C 0.0350(2) 0.91785(13) 0.40789(15) 0.0316(7) Uani 1 1 d . . . . .
H61 H 0.0454 0.8811 0.4323 0.038 Uiso 1 1 calc R U . . .
C62 C -0.0468(3) 0.95859(13) 0.41343(17) 0.0409(9) Uani 1 1 d . . . . .
H62 H -0.0915 0.9497 0.4418 0.049 Uiso 1 1 calc R U . . .
C63 C -0.0646(3) 1.01225(14) 0.37825(17) 0.0410(9) Uani 1 1 d . . . . .
H63 H -0.1218 1.0399 0.3819 0.049 Uiso 1 1 calc R U . . .
C64 C 0.0020(3) 1.02509(13) 0.33768(15) 0.0347(8) Uani 1 1 d . . . . .
H64 H -0.0090 1.0620 0.3135 0.042 Uiso 1 1 calc R U . . .
C65 C 0.0845(2) 0.98447(13) 0.33209(14) 0.0279(7) Uani 1 1 d . . . . .
H65 H 0.1297 0.9939 0.3041 0.033 Uiso 1 1 calc R U . . .
N1 N 0.82827(19) 0.57713(10) 0.44342(10) 0.0225(5) Uani 1 1 d . . . . .
N2 N 0.81956(18) 0.66603(10) 0.48494(10) 0.0233(5) Uani 1 1 d . . . . .
O1 O 0.44229(14) 0.70178(7) 0.34511(8) 0.0198(4) Uani 1 1 d . . . . .
Si1 Si 0.51897(6) 0.64048(3) 0.32755(4) 0.01881(17) Uani 1 1 d . . . . .
Ru1 Ru 0.70454(2) 0.67190(2) 0.33766(2) 0.01575(7) Uani 1 1 d . . . . .
C46 C 0.3954(4) 0.5347(2) 0.3587(3) 0.0215(11) Uani 0.753(6) 1 d . . P B 1
H46 H 0.3465 0.5414 0.3169 0.026 Uiso 0.753(6) 1 calc R U P B 1
C47 C 0.3906(3) 0.48087(19) 0.38557(19) 0.0237(11) Uani 0.753(6) 1 d . . P B 1
H47 H 0.4412 0.4737 0.4268 0.028 Uiso 0.753(6) 1 calc R U P B 1
C48 C 0.3134(4) 0.4311(3) 0.3570(3) 0.0217(12) Uani 0.753(6) 1 d . . P B 1
C49 C 0.2199(8) 0.4378(4) 0.3046(5) 0.0274(16) Uani 0.753(6) 1 d . . P B 1
H49 H 0.2054 0.4768 0.2845 0.033 Uiso 0.753(6) 1 calc R U P B 1
C50 C 0.146(2) 0.3898(12) 0.2800(12) 0.028(2) Uani 0.753(6) 1 d . . P B 1
H50 H 0.0798 0.3967 0.2462 0.034 Uiso 0.753(6) 1 calc R U P B 1
C51 C 0.1720(9) 0.3306(3) 0.3067(5) 0.0267(13) Uani 0.753(6) 1 d . . P B 1
H51 H 0.1269 0.2964 0.2886 0.032 Uiso 0.753(6) 1 calc R U P B 1
C52 C 0.2617(9) 0.3233(4) 0.3581(6) 0.030(2) Uani 0.753(6) 1 d . . P B 1
H52 H 0.2763 0.2841 0.3779 0.036 Uiso 0.753(6) 1 calc R U P B 1
C53 C 0.3340(4) 0.3720(3) 0.3831(2) 0.0240(12) Uani 0.753(6) 1 d . . P B 1
H53 H 0.3981 0.3649 0.4184 0.029 Uiso 0.753(6) 1 calc R U P B 1
C46A C 0.4479(13) 0.5273(6) 0.3831(7) 0.0215(11) Uani 0.247(6) 1 d . . P B 2
H46A H 0.5033 0.4960 0.3931 0.026 Uiso 0.247(6) 1 calc R U P B 2
C47A C 0.3397(12) 0.5146(7) 0.3618(7) 0.027(4) Uani 0.247(6) 1 d . . P B 2
H47A H 0.2890 0.5479 0.3580 0.032 Uiso 0.247(6) 1 calc R U P B 2
C48A C 0.2888(18) 0.4520(8) 0.3427(10) 0.0217(12) Uani 0.247(6) 1 d . . P B 2
C49A C 0.197(3) 0.4479(16) 0.2928(18) 0.0274(16) Uani 0.247(6) 1 d . . P B 2
H49A H 0.1619 0.4837 0.2716 0.033 Uiso 0.247(6) 1 calc R U P B 2
C50A C 0.156(8) 0.391(4) 0.273(4) 0.028(2) Uani 0.247(6) 1 d . . P B 2
H50A H 0.1007 0.3862 0.2326 0.034 Uiso 0.247(6) 1 calc R U P B 2
C51A C 0.189(3) 0.3452(13) 0.3053(18) 0.0267(13) Uani 0.247(6) 1 d . . P B 2
H51A H 0.1427 0.3099 0.2968 0.032 Uiso 0.247(6) 1 calc R U P B 2
C52A C 0.291(3) 0.3408(13) 0.3548(18) 0.028(6) Uani 0.247(6) 1 d . . P B 2
H52A H 0.3239 0.3038 0.3740 0.033 Uiso 0.247(6) 1 calc R U P B 2
C53A C 0.3362(16) 0.4026(10) 0.3717(9) 0.0240(12) Uani 0.247(6) 1 d . . P B 2
H53A H 0.4035 0.4068 0.4055 0.029 Uiso 0.247(6) 1 calc R U P B 2
H1 H 0.641(2) 0.6972(11) 0.3822(12) 0.029(7) Uiso 1 1 d . . . . .
H2 H 0.689(2) 0.6011(11) 0.3297(12) 0.030(7) Uiso 1 1 d . . . . .

loop_
_atom_site_aniso_label
_atom_site_aniso_U_11
_atom_site_aniso_U_22
_atom_site_aniso_U_33
_atom_site_aniso_U_23
_atom_site_aniso_U_13
_atom_site_aniso_U_12
C1 0.0187(15) 0.0217(15) 0.0233(15) 0.0009(12) 0.0085(12) 0.0047(12)
C2 0.0289(17) 0.0201(15) 0.0199(15) 0.0040(12) 0.0044(13) 0.0115(13)
C3 0.0342(18) 0.0244(17) 0.0338(17) 0.0099(13) 0.0145(14) 0.0111(14)
C4 0.060(3) 0.0287(19) 0.079(3) 0.0133(18) 0.044(2) 0.0082(17)
C5 0.0362(19) 0.0184(16) 0.0414(19) 0.0054(13) 0.0068(15) 0.0089(13)
C6 0.0361(19) 0.0263(17) 0.0323(18) -0.0017(13) 0.0046(15) 0.0157(14)
C7 0.0310(18) 0.0335(18) 0.0228(16) 0.0036(13) 0.0076(13) 0.0145(14)
C8 0.0243(16) 0.0248(16) 0.0181(14) 0.0062(12) 0.0034(12) 0.0107(12)
C9 0.0290(18) 0.0300(17) 0.0353(18) 0.0027(13) 0.0108(14) 0.0091(14)
C10 0.0382(19) 0.0308(17) 0.0221(16) 0.0088(13) 0.0092(14) 0.0177(14)
C11 0.0363(19) 0.0375(18) 0.0185(15) 0.0041(13) 0.0051(13) 0.0170(14)
C12 0.0338(18) 0.0240(16) 0.0146(14) -0.0001(12) 0.0025(13) 0.0081(13)
C13 0.0313(18) 0.0336(18) 0.0161(15) -0.0001(12) -0.0006(13) 0.0056(14)
C14 0.0285(18) 0.0413(19) 0.0294(17) -0.0041(14) -0.0013(14) 0.0054(15)
C15 0.0286(17) 0.0403(19) 0.0174(15) -0.0008(13) -0.0077(13) -0.0010(14)
C16 0.048(2) 0.0255(16) 0.0191(15) -0.0034(12) 0.0003(14) 0.0045(15)
C17 0.0380(19) 0.0304(17) 0.0201(15) -0.0009(13) 0.0058(13) 0.0127(15)
C18 0.0323(18) 0.0261(16) 0.0124(14) 0.0014(11) 0.0034(12) 0.0087(13)
C19 0.0312(18) 0.0330(17) 0.0213(15) -0.0023(13) 0.0059(13) 0.0124(14)
C20 0.0191(15) 0.0145(14) 0.0182(14) 0.0058(11) 0.0082(12) -0.0004(11)
C21 0.0214(16) 0.0182(14) 0.0282(16) 0.0073(12) 0.0082(13) 0.0019(12)
C22 0.0202(15) 0.0165(14) 0.0175(14) 0.0043(11) 0.0071(12) -0.0014(11)
C23 0.0234(15) 0.0232(15) 0.0171(13) 0.0023(12) 0.0059(11) -0.0034(12)
C24 0.0177(15) 0.0217(15) 0.0176(14) 0.0046(11) 0.0091(11) 0.0004(11)
C25 0.0221(16) 0.0251(16) 0.0317(16) 0.0008(12) 0.0121(13) 0.0020(12)
C26 0.0187(15) 0.0187(14) 0.0228(15) 0.0026(11) 0.0065(12) -0.0028(12)
C27 0.0205(16) 0.0297(16) 0.0291(16) -0.0009(13) 0.0049(13) -0.0025(13)
C28 0.0191(15) 0.0154(14) 0.0221(15) 0.0033(11) 0.0081(12) -0.0036(11)
C29 0.0273(16) 0.0180(14) 0.0274(15) 0.0005(12) 0.0091(12) -0.0016(13)
C30 0.0205(15) 0.0188(14) 0.0251(15) 0.0002(12) 0.0115(12) -0.0039(12)
C31 0.0167(15) 0.0211(15) 0.0289(16) -0.0039(12) 0.0078(12) -0.0052(12)
C32 0.0185(15) 0.0227(15) 0.0295(16) -0.0047(12) 0.0057(13) 0.0014(12)
C33 0.0243(17) 0.0343(18) 0.055(2) -0.0155(16) 0.0185(15) -0.0023(14)
C34 0.0318(19) 0.0349(18) 0.041(2) -0.0034(15) 0.0011(15) 0.0120(15)
C35 0.0181(16) 0.0259(16) 0.0339(17) -0.0034(13) 0.0050(13) -0.0007(12)
C36 0.0178(15) 0.0296(17) 0.0314(17) -0.0082(13) 0.0059(13) -0.0054(13)
C37 0.0235(17) 0.0413(19) 0.0288(17) -0.0117(14) 0.0036(13) 0.0031(14)
C38 0.034(2) 0.059(2) 0.0316(18) 0.0015(16) 0.0058(15) -0.0024(17)
C39 0.046(2) 0.057(2) 0.040(2) -0.0221(17) 0.0126(17) -0.0133(18)
C40 0.0217(16) 0.0201(15) 0.0363(17) -0.0074(13) 0.0122(13) -0.0043(12)
C41 0.0171(15) 0.0205(15) 0.0319(16) -0.0012(12) 0.0123(13) -0.0047(12)
C42 0.0283(17) 0.0150(14) 0.0294(16) 0.0004(12) 0.0155(13) -0.0007(12)
C43 0.044(2) 0.0215(16) 0.0419(19) -0.0017(14) 0.0209(16) -0.0032(14)
C44 0.0278(17) 0.0230(15) 0.0256(16) 0.0014(12) 0.0102(13) 0.0047(13)
C45 0.0405(19) 0.0214(16) 0.0396(18) 0.0032(13) 0.0263(15) 0.0007(14)
C54 0.0420(19) 0.0253(17) 0.0342(17) -0.0005(13) 0.0263(15) -0.0054(14)
C55 0.0264(16) 0.0228(16) 0.0266(15) -0.0031(12) 0.0147(13) -0.0045(12)
C56 0.0262(17) 0.0246(16) 0.0306(17) -0.0064(13) 0.0164(13) -0.0047(13)
C57 0.0175(15) 0.0276(17) 0.0275(16) -0.0095(13) 0.0095(12) -0.0034(12)
C58 0.0194(15) 0.0274(16) 0.0262(15) -0.0085(13) 0.0099(12) -0.0058(13)
C59 0.0196(16) 0.0299(17) 0.0255(15) -0.0046(13) 0.0108(12) -0.0050(13)
C60 0.0203(16) 0.0253(16) 0.0258(15) -0.0067(12) 0.0079(12) -0.0034(12)
C61 0.0346(18) 0.0244(16) 0.0410(19) -0.0003(14) 0.0191(15) -0.0014(14)
C62 0.045(2) 0.0286(18) 0.064(2) 0.0016(16) 0.0399(19) 0.0039(15)
C63 0.037(2) 0.0259(18) 0.069(2) -0.0041(17) 0.0298(18) 0.0042(15)
C64 0.0347(19) 0.0259(17) 0.048(2) 0.0020(14) 0.0184(16) -0.0008(14)
C65 0.0264(17) 0.0294(17) 0.0311(17) -0.0031(13) 0.0135(14) -0.0042(14)
N1 0.0303(14) 0.0213(13) 0.0169(12) 0.0043(10) 0.0079(10) 0.0098(10)
N2 0.0285(14) 0.0234(13) 0.0163(11) 0.0009(10) 0.0032(10) 0.0103(11)
O1 0.0204(10) 0.0189(10) 0.0240(10) 0.0015(8) 0.0127(8) 0.0005(8)
Si1 0.0216(4) 0.0158(4) 0.0218(4) 0.0017(3) 0.0106(3) 0.0000(3)
Ru1 0.01716(12) 0.01489(11) 0.01571(11) 0.00214(9) 0.00531(8) 0.00159(9)
C46 0.015(3) 0.025(2) 0.028(3) 0.001(2) 0.011(2) 0.003(2)
C47 0.022(2) 0.025(2) 0.027(2) 0.0053(18) 0.0104(18) 0.003(2)
C48 0.021(3) 0.021(4) 0.026(3) 0.008(2) 0.012(2) 0.007(2)
C49 0.032(5) 0.018(4) 0.034(5) 0.010(3) 0.012(4) 0.006(3)
C50 0.024(5) 0.0336(19) 0.030(6) -0.006(4) 0.014(3) 0.002(3)
C51 0.043(4) 0.011(4) 0.0309(19) -0.008(3) 0.019(2) -0.011(3)
C52 0.047(6) 0.020(5) 0.030(3) 0.003(3) 0.024(4) 0.002(4)
C53 0.027(2) 0.022(4) 0.024(3) 0.007(2) 0.0105(18) 0.004(3)
C46A 0.015(3) 0.025(2) 0.028(3) 0.001(2) 0.011(2) 0.003(2)
C47A 0.017(9) 0.030(9) 0.036(8) 0.005(7) 0.011(7) 0.012(7)
C48A 0.021(3) 0.021(4) 0.026(3) 0.008(2) 0.012(2) 0.007(2)
C49A 0.032(5) 0.018(4) 0.034(5) 0.010(3) 0.012(4) 0.006(3)
C50A 0.024(5) 0.0336(19) 0.030(6) -0.006(4) 0.014(3) 0.002(3)
C51A 0.043(4) 0.011(4) 0.0309(19) -0.008(3) 0.019(2) -0.011(3)
C52A 0.036(16) 0.027(18) 0.026(10) 0.009(11) 0.019(10) -0.001(11)
C53A 0.027(2) 0.022(4) 0.024(3) 0.007(2) 0.0105(18) 0.004(3)

loop_
_atom_type_symbol
_atom_type_description
_atom_type_scat_dispersion_real
_atom_type_scat_dispersion_imag
_atom_type_scat_source
C C 0.0033 0.0016 'International Tables Vol C Tables 4.2.6.8 and 6.1.1.4'
H H 0.0000 0.0000 'International Tables Vol C Tables 4.2.6.8 and 6.1.1.4'
N N 0.0061 0.0033 'International Tables Vol C Tables 4.2.6.8 and 6.1.1.4'
O O 0.0106 0.0060 'International Tables Vol C Tables 4.2.6.8 and 6.1.1.4'
Si Si 0.0817 0.0704 'International Tables Vol C Tables 4.2.6.8 and 6.1.1.4'
Ru Ru -1.2594 0.8363 'International Tables Vol C Tables 4.2.6.8 and 6.1.1.4'

loop_
_geom_angle_atom_site_label_1
_geom_angle_atom_site_label_2
_geom_angle_atom_site_label_3
_geom_angle
N2 C1 N1 101.6(2)
N2 C1 Ru1 127.47(18)
N1 C1 Ru1 130.62(19)
C3 C2 C8 121.6(2)
C3 C2 N1 119.3(2)
C8 C2 N1 117.9(2)
C2 C3 C5 117.7(3)
C2 C3 C4 122.8(3)
C5 C3 C4 119.5(3)
C3 C4 H4A 109.5
C3 C4 H4B 109.5
H4A C4 H4B 109.5
C3 C4 H4C 109.5
H4A C4 H4C 109.5
H4B C4 H4C 109.5
C6 C5 C3 121.4(3)
C6 C5 H5 119.3
C3 C5 H5 119.3
C5 C6 C7 120.0(3)
C5 C6 H6 120.0
C7 C6 H6 120.0
C6 C7 C8 121.0(3)
C6 C7 H7 119.5
C8 C7 H7 119.5
C7 C8 C2 118.1(3)
C7 C8 C9 120.9(3)
C2 C8 C9 120.8(2)
C8 C9 H9A 109.5
C8 C9 H9B 109.5
H9A C9 H9B 109.5
C8 C9 H9C 109.5
H9A C9 H9C 109.5
H9B C9 H9C 109.5
C11 C10 N1 107.2(2)
C11 C10 H10 126.4
N1 C10 H10 126.4
C10 C11 N2 107.3(2)
C10 C11 H11 126.3
N2 C11 H11 126.3
C13 C12 C18 122.1(3)
C13 C12 N2 116.1(2)
C18 C12 N2 121.4(3)
C15 C13 C12 118.4(3)
C15 C13 C14 119.8(3)
C12 C13 C14 121.8(3)
C13 C14 H14A 109.5
C13 C14 H14B 109.5
H14A C14 H14B 109.5
C13 C14 H14C 109.5
H14A C14 H14C 109.5
H14B C14 H14C 109.5
C13 C15 C16 120.8(3)
C13 C15 H15 119.6
C16 C15 H15 119.6
C17 C16 C15 120.0(3)
C17 C16 H16 120.0
C15 C16 H16 120.0
C16 C17 C18 121.5(3)
C16 C17 H17 119.3
C18 C17 H17 119.3
C12 C18 C17 117.3(3)
C12 C18 C19 123.8(2)
C17 C18 C19 119.0(2)
C18 C19 H19A 109.5
C18 C19 H19B 109.5
H19A C19 H19B 109.5
C18 C19 H19C 109.5
H19A C19 H19C 109.5
H19B C19 H19C 109.5
C28 C20 C22 108.1(2)
C28 C20 C21 124.8(2)
C22 C20 C21 125.8(2)
C28 C20 Ru1 73.81(14)
C22 C20 Ru1 71.95(14)
C21 C20 Ru1 130.50(17)
C20 C21 H21A 109.5
C20 C21 H21B 109.5
H21A C21 H21B 109.5
C20 C21 H21C 109.5
H21A C21 H21C 109.5
H21B C21 H21C 109.5
C24 C22 C20 107.7(2)
C24 C22 C23 124.6(2)
C20 C22 C23 126.2(2)
C24 C22 Ru1 73.96(14)
C20 C22 Ru1 70.69(14)
C23 C22 Ru1 131.72(17)
C22 C23 H23A 109.5
C22 C23 H23B 109.5
H23A C23 H23B 109.5
C22 C23 H23C 109.5
H23A C23 H23C 109.5
H23B C23 H23C 109.5
C26 C24 C22 107.8(2)
C26 C24 C25 127.2(2)
C22 C24 C25 123.7(2)
C26 C24 Ru1 73.53(14)
C22 C24 Ru1 69.40(14)
C25 C24 Ru1 132.91(18)
C24 C25 H25A 109.5
C24 C25 H25B 109.5
H25A C25 H25B 109.5
C24 C25 H25C 109.5
H25A C25 H25C 109.5
H25B C25 H25C 109.5
C28 C26 C24 108.6(2)
C28 C26 C27 124.3(2)
C24 C26 C27 126.1(2)
C28 C26 Ru1 70.05(14)
C24 C26 Ru1 70.79(14)
C27 C26 Ru1 133.97(18)
C26 C27 H27A 109.5
C26 C27 H27B 109.5
H27A C27 H27B 109.5
C26 C27 H27C 109.5
H27A C27 H27C 109.5
H27B C27 H27C 109.5
C26 C28 C20 107.8(2)
C26 C28 C29 126.7(2)
C20 C28 C29 124.8(2)
C26 C28 Ru1 74.19(14)
C20 C28 Ru1 69.36(13)
C29 C28 Ru1 129.19(18)
C28 C29 H29A 109.5
C28 C29 H29B 109.5
H29A C29 H29B 109.5
C28 C29 H29C 109.5
H29A C29 H29C 109.5
H29B C29 H29C 109.5
C41 C30 C31 116.0(2)
C41 C30 Si1 118.2(2)
C31 C30 Si1 125.27(19)
C35 C31 C30 120.2(2)
C35 C31 C32 116.7(2)
C30 C31 C32 122.9(2)
C33 C32 C34 108.9(2)
C33 C32 C31 109.3(2)
C34 C32 C31 115.0(2)
C33 C32 H32 107.8
C34 C32 H32 107.8
C31 C32 H32 107.8
C32 C33 H33A 109.5
C32 C33 H33B 109.5
H33A C33 H33B 109.5
C32 C33 H33C 109.5
H33A C33 H33C 109.5
H33B C33 H33C 109.5
C32 C34 H34A 109.5
C32 C34 H34B 109.5
H34A C34 H34B 109.5
C32 C34 H34C 109.5
H34A C34 H34C 109.5
H34B C34 H34C 109.5
C36 C35 C31 123.2(3)
C36 C35 H35 118.4
C31 C35 H35 118.4
C40 C36 C35 116.4(3)
C40 C36 C37 122.0(3)
C35 C36 C37 121.6(3)
C36 C37 C38 109.3(2)
C36 C37 C39 113.1(3)
C38 C37 C39 110.5(3)
C36 C37 H37 107.9
C38 C37 H37 107.9
C39 C37 H37 107.9
C37 C38 H38A 109.5
C37 C38 H38B 109.5
H38A C38 H38B 109.5
C37 C38 H38C 109.5
H38A C38 H38C 109.5
H38B C38 H38C 109.5
C37 C39 H39A 109.5
C37 C39 H39B 109.5
H39A C39 H39B 109.5
C37 C39 H39C 109.5
H39A C39 H39C 109.5
H39B C39 H39C 109.5
C36 C40 C41 123.0(3)
C36 C40 H40 118.5
C41 C40 H40 118.5
C40 C41 C30 120.7(3)
C40 C41 C42 115.2(2)
C30 C41 C42 124.2(2)
C41 C42 C44 111.6(2)
C41 C42 C43 111.1(2)
C44 C42 C43 109.1(2)
C41 C42 H42 108.3
C44 C42 H42 108.3
C43 C42 H42 108.3
C42 C43 H43A 109.5
C42 C43 H43B 109.5
H43A C43 H43B 109.5
C42 C43 H43C 109.5
H43A C43 H43C 109.5
H43B C43 H43C 109.5
C42 C44 H44A 109.5
C42 C44 H44B 109.5
H44A C44 H44B 109.5
C42 C44 H44C 109.5
H44A C44 H44C 109.5
H44B C44 H44C 109.5
C46A C45 C54 120.0(6)
C54 C45 C46 105.5(3)
C46A C45 Si1 126.6(6)
C54 C45 Si1 100.93(18)
C46 C45 Si1 113.4(3)
C54 C45 H45 112.1
C46 C45 H45 112.1
Si1 C45 H45 112.1
C55 C54 C45 117.3(2)
C55 C54 H54 121.4
C45 C54 H54 121.4
C54 C55 O1 117.3(2)
C54 C55 C56 126.3(3)
O1 C55 C56 116.4(2)
C57 C56 C55 125.8(3)
C57 C56 H56 117.1
C55 C56 H56 117.1
C56 C57 C58 123.5(3)
C56 C57 H57 118.3
C58 C57 H57 118.3
C59 C58 C57 125.9(3)
C59 C58 H58 117.1
C57 C58 H58 117.1
C58 C59 C60 126.8(3)
C58 C59 H59 116.6
C60 C59 H59 116.6
C61 C60 C65 117.5(3)
C61 C60 C59 122.7(3)
C65 C60 C59 119.7(2)
C62 C61 C60 121.1(3)
C62 C61 H61 119.5
C60 C61 H61 119.5
C61 C62 C63 120.9(3)
C61 C62 H62 119.6
C63 C62 H62 119.6
C62 C63 C64 119.0(3)
C62 C63 H63 120.5
C64 C63 H63 120.5
C65 C64 C63 120.4(3)
C65 C64 H64 119.8
C63 C64 H64 119.8
C64 C65 C60 121.1(3)
C64 C65 H65 119.4
C60 C65 H65 119.4
C10 N1 C1 112.0(2)
C10 N1 C2 117.6(2)
C1 N1 C2 129.4(2)
C1 N2 C11 112.0(2)
C1 N2 C12 128.5(2)
C11 N2 C12 118.0(2)
C55 O1 Si1 112.69(15)
O1 Si1 C45 91.66(10)
O1 Si1 C30 104.86(10)
C45 Si1 C30 107.67(12)
O1 Si1 Ru1 109.36(7)
C45 Si1 Ru1 123.55(10)
C30 Si1 Ru1 115.66(8)
C1 Ru1 C20 153.11(10)
C1 Ru1 C22 152.32(10)
C20 Ru1 C22 37.37(9)
C1 Ru1 C28 116.82(10)
C20 Ru1 C28 36.83(9)
C22 Ru1 C28 61.44(9)
C1 Ru1 C24 116.37(10)
C20 Ru1 C24 61.32(9)
C22 Ru1 C24 36.64(9)
C28 Ru1 C24 60.43(9)
C1 Ru1 C26 101.18(10)
C20 Ru1 C26 60.44(9)
C22 Ru1 C26 60.35(9)
C28 Ru1 C26 35.76(9)
C24 Ru1 C26 35.67(9)
C1 Ru1 Si1 103.42(7)
C20 Ru1 Si1 92.99(7)
C22 Ru1 Si1 99.55(7)
C28 Ru1 Si1 121.07(7)
C24 Ru1 Si1 133.80(7)
C26 Ru1 Si1 153.42(7)
C1 Ru1 H1 77.7(10)
C20 Ru1 H1 92.9(9)
C22 Ru1 H1 128.0(10)
C28 Ru1 H1 87.9(9)
C24 Ru1 H1 148.3(9)
C26 Ru1 H1 116.9(9)
Si1 Ru1 H1 59.8(10)
C1 Ru1 H2 75.5(9)
C20 Ru1 H2 131.1(9)
C22 Ru1 H2 99.9(9)
C28 Ru1 H2 159.7(9)
C24 Ru1 H2 100.0(9)
C26 Ru1 H2 129.7(9)
Si1 Ru1 H2 67.2(9)
H1 Ru1 H2 111.3(13)
C47 C46 C45 125.1(5)
C47 C46 H46 117.4
C45 C46 H46 117.4
C46 C47 C48 125.2(5)
C46 C47 H47 117.4
C48 C47 H47 117.4
C49 C48 C53 116.4(6)
C49 C48 C47 124.5(6)
C53 C48 C47 119.0(5)
C48 C49 C50 122.9(13)
C48 C49 H49 118.6
C50 C49 H49 118.6
C49 C50 C51 119(2)
C49 C50 H50 120.7
C51 C50 H50 120.7
C52 C51 C50 119.2(14)
C52 C51 H51 120.4
C50 C51 H51 120.4
C51 C52 C53 121.6(8)
C51 C52 H52 119.2
C53 C52 H52 119.2
C52 C53 C48 121.1(6)
C52 C53 H53 119.5
C48 C53 H53 119.5
C47A C46A C45 116.0(14)
C47A C46A H46A 122.0
C45 C46A H46A 122.0
C46A C47A C48A 126.2(14)
C46A C47A H47A 116.9
C48A C47A H47A 116.9
C53A C48A C49A 120(2)
C53A C48A C47A 121(2)
C49A C48A C47A 118.5(19)
C48A C49A C50A 118(5)
C48A C49A H49A 120.8
C50A C49A H49A 120.8
C51A C50A C49A 121(8)
C51A C50A H50A 119.4
C49A C50A H50A 119.4
C50A C51A C52A 126(5)
C50A C51A H51A 117.3
C52A C51A H51A 117.2
C51A C52A C53A 109(2)
C51A C52A H52A 125.4
C53A C52A H52A 125.4
C48A C53A C52A 123(2)
C48A C53A H53A 118.4
C52A C53A H53A 118.4

loop_
_geom_bond_atom_site_label_1
_geom_bond_atom_site_label_2
_geom_bond_distance
C1 N2 1.387(3)
C1 N1 1.391(3)
C1 Ru1 2.063(3)
C2 C3 1.395(4)
C2 C8 1.399(4)
C2 N1 1.445(3)
C3 C5 1.398(4)
C3 C4 1.501(4)
C4 H4A 0.9800
C4 H4B 0.9800
C4 H4C 0.9800
C5 C6 1.368(4)
C5 H5 0.9500
C6 C7 1.380(4)
C6 H6 0.9500
C7 C8 1.389(4)
C7 H7 0.9500
C8 C9 1.505(4)
C9 H9A 0.9800
C9 H9B 0.9800
C9 H9C 0.9800
C10 C11 1.330(4)
C10 N1 1.389(3)
C10 H10 0.9500
C11 N2 1.390(3)
C11 H11 0.9500
C12 C13 1.400(4)
C12 C18 1.401(4)
C12 N2 1.458(3)
C13 C15 1.387(4)
C13 C14 1.517(4)
C14 H14A 0.9800
C14 H14B 0.9800
C14 H14C 0.9800
C15 C16 1.388(4)
C15 H15 0.9500
C16 C17 1.378(4)
C16 H16 0.9500
C17 C18 1.401(4)
C17 H17 0.9500
C18 C19 1.496(4)
C19 H19A 0.9800
C19 H19B 0.9800
C19 H19C 0.9800
C20 C28 1.427(3)
C20 C22 1.433(3)
C20 C21 1.499(3)
C20 Ru1 2.228(2)
C21 H21A 0.9800
C21 H21B 0.9800
C21 H21C 0.9800
C22 C24 1.431(4)
C22 C23 1.501(3)
C22 Ru1 2.245(2)
C23 H23A 0.9800
C23 H23B 0.9800
C23 H23C 0.9800
C24 C26 1.423(4)
C24 C25 1.504(4)
C24 Ru1 2.305(2)
C25 H25A 0.9800
C25 H25B 0.9800
C25 H25C 0.9800
C26 C28 1.422(4)
C26 C27 1.499(4)
C26 Ru1 2.341(3)
C27 H27A 0.9800
C27 H27B 0.9800
C27 H27C 0.9800
C28 C29 1.501(4)
C28 Ru1 2.287(2)
C29 H29A 0.9800
C29 H29B 0.9800
C29 H29C 0.9800
C30 C41 1.423(4)
C30 C31 1.432(4)
C30 Si1 1.957(3)
C31 C35 1.392(4)
C31 C32 1.533(4)
C32 C33 1.532(4)
C32 C34 1.533(4)
C32 H32 1.0000
C33 H33A 0.9800
C33 H33B 0.9800
C33 H33C 0.9800
C34 H34A 0.9800
C34 H34B 0.9800
C34 H34C 0.9800
C35 C36 1.388(4)
C35 H35 0.9500
C36 C40 1.382(4)
C36 C37 1.518(4)
C37 C38 1.522(4)
C37 C39 1.531(4)
C37 H37 1.0000
C38 H38A 0.9800
C38 H38B 0.9800
C38 H38C 0.9800
C39 H39A 0.9800
C39 H39B 0.9800
C39 H39C 0.9800
C40 C41 1.394(4)
C40 H40 0.9500
C41 C42 1.528(4)
C42 C44 1.534(4)
C42 C43 1.541(4)
C42 H42 1.0000
C43 H43A 0.9800
C43 H43B 0.9800
C43 H43C 0.9800
C44 H44A 0.9800
C44 H44B 0.9800
C44 H44C 0.9800
C45 C46A 1.377(14)
C45 C54 1.507(4)
C45 C46 1.567(5)
C45 Si1 1.949(3)
C45 H45 1.0000
C54 C55 1.330(4)
C54 H54 0.9500
C55 O1 1.364(3)
C55 C56 1.449(4)
C56 C57 1.339(4)
C56 H56 0.9500
C57 C58 1.436(4)
C57 H57 0.9500
C58 C59 1.342(4)
C58 H58 0.9500
C59 C60 1.464(4)
C59 H59 0.9500
C60 C61 1.395(4)
C60 C65 1.398(4)
C61 C62 1.376(4)
C61 H61 0.9500
C62 C63 1.381(4)
C62 H62 0.9500
C63 C64 1.383(4)
C63 H63 0.9500
C64 C65 1.382(4)
C64 H64 0.9500
C65 H65 0.9500
O1 Si1 1.7407(18)
Si1 Ru1 2.3487(8)
Ru1 H1 1.50(2)
Ru1 H2 1.56(2)
C46 C47 1.320(7)
C46 H46 0.9500
C47 C48 1.468(6)
C47 H47 0.9500
C48 C49 1.388(9)
C48 C53 1.405(6)
C49 C50 1.40(3)
C49 H49 0.9500
C50 C51 1.42(3)
C50 H50 0.9500
C51 C52 1.348(16)
C51 H51 0.9500
C52 C53 1.400(10)
C52 H52 0.9500
C53 H53 0.9500
C46A C47A 1.32(2)
C46A H46A 0.9500
C47A C48A 1.52(3)
C47A H47A 0.9500
C48A C53A 1.30(2)
C48A C49A 1.34(4)
C49A C50A 1.38(10)
C49A H49A 0.9500
C50A C51A 1.22(10)
C50A H50A 0.9500
C51A C52A 1.41(5)
C51A H51A 0.9500
C52A C53A 1.47(3)
C52A H52A 0.9500
C53A H53A 0.9500
